data_4128475
loop_
_publ_author_name
'Arz, Marius I.'
'Annibale, Vincent T.'
'Kelly, Nicole L.'
'Hanna, John V.'
'Manners, Ian'

_publ_section_title
;
 Ring-Opening Polymerization of Cyclic Phosphonates: Access to Inorganic
 Polymers with a P<sup>V</sup>-O Main Chain.
;
_journal_issue 7
_journal_name_full 'Journal of the American Chemical Society'
_journal_page_first 2894
_journal_page_last 2899
_journal_paper_doi 10.1021/jacs.8b13435
_journal_volume 141
_journal_year 2019
_chemical_formula_moiety 'C9 H13 O3 P'
_chemical_formula_sum 'C9 H13 O3 P'
_chemical_formula_weight 200.16
_space_group_crystal_system monoclinic
_space_group_IT_number 11
_space_group_name_Hall '-P 2yb'
_space_group_name_H-M_alt 'P 1 21/m 1'
_atom_sites_solution_hydrogens mixed
_atom_sites_solution_primary dual
_audit_creation_date 2018-05-31
_audit_creation_method
;
Olex2 1.2
(compiled 2018.05.29 svn.r3508 for OlexSys, GUI svn.r5506)
;
_cell_angle_alpha 90
_cell_angle_beta 98.998(2)
_cell_angle_gamma 90
_cell_formula_units_Z 2
_cell_length_a 7.9568(3)
_cell_length_b 7.0412(3)
_cell_length_c 8.3981(3)
_cell_measurement_reflns_used 2686
_cell_measurement_temperature 100(2)
_cell_measurement_theta_max 27.65
_cell_measurement_theta_min 2.46
_cell_volume 464.72(3)
_computing_molecular_graphics 'Olex2 (Dolomanov et al., 2009)'
_computing_publication_material 'Olex2 (Dolomanov et al., 2009)'
_computing_structure_refinement 'ShelXL (Sheldrick, 2015)'
_computing_structure_solution 'ShelXT (Sheldrick, 2015)'
_diffrn_ambient_temperature 100.01
_diffrn_measured_fraction_theta_full 1.000
_diffrn_measured_fraction_theta_max 1.000
_diffrn_measurement_device_type 'Bruker APEX-II CCD'
_diffrn_measurement_method '\f and \w scans'
_diffrn_radiation_monochromator graphite
_diffrn_radiation_type MoK\a
_diffrn_radiation_wavelength 0.71073
_diffrn_reflns_av_R_equivalents 0.0171
_diffrn_reflns_av_unetI/netI 0.0150
_diffrn_reflns_Laue_measured_fraction_full 1.000
_diffrn_reflns_Laue_measured_fraction_max 1.000
_diffrn_reflns_limit_h_max 8
_diffrn_reflns_limit_h_min -10
_diffrn_reflns_limit_k_max 9
_diffrn_reflns_limit_k_min -9
_diffrn_reflns_limit_l_max 10
_diffrn_reflns_limit_l_min -10
_diffrn_reflns_number 4501
_diffrn_reflns_point_group_measured_fraction_full 1.000
_diffrn_reflns_point_group_measured_fraction_max 1.000
_diffrn_reflns_theta_full 25.242
_diffrn_reflns_theta_max 27.654
_diffrn_reflns_theta_min 2.455
_diffrn_standards_number 0
_exptl_absorpt_coefficient_mu 0.266
_exptl_absorpt_correction_T_max 0.7456
_exptl_absorpt_correction_T_min 0.6593
_exptl_absorpt_correction_type multi-scan
_exptl_absorpt_process_details
'SADABS-2014/5 (Bruker,2014/5) was used for absorption correction. wR2(int) was 0.0548 before and 0.0298 after correction. The Ratio of minimum to maximum transmission is 0.8843. The \l/2 correction factor is Not present.'
_exptl_crystal_colour colourless
_exptl_crystal_density_diffrn 1.430
_exptl_crystal_description block
_exptl_crystal_F_000 212
_exptl_crystal_size_max 0.32
_exptl_crystal_size_mid 0.27
_exptl_crystal_size_min 0.25
_refine_diff_density_max 0.469
_refine_diff_density_min -0.449
_refine_diff_density_rms 0.057
_refine_ls_extinction_method none
_refine_ls_goodness_of_fit_ref 1.045
_refine_ls_hydrogen_treatment mixed
_refine_ls_matrix_type full
_refine_ls_number_parameters 86
_refine_ls_number_reflns 1177
_refine_ls_number_restraints 0
_refine_ls_restrained_S_all 1.045
_refine_ls_R_factor_all 0.0308
_refine_ls_R_factor_gt 0.0282
_refine_ls_shift/su_max 0.000
_refine_ls_shift/su_mean 0.000
_refine_ls_structure_factor_coef Fsqd
_refine_ls_weighting_details 'w=1/[\s^2^(Fo^2^)+(0.0447P)^2^+0.2388P] where P=(Fo^2^+2Fc^2^)/3'
_refine_ls_weighting_scheme calc
_refine_ls_wR_factor_gt 0.0787
_refine_ls_wR_factor_ref 0.0804
_reflns_Friedel_coverage 0.000
_reflns_number_gt 1081
_reflns_number_total 1177
_reflns_threshold_expression 'I > 2\s(I)'
_cod_data_source_file ja8b13435_si_002.cif
_cod_data_source_block MesPO(OH)2
_cod_database_code 4128475
_shelx_shelxl_version_number 2018/3
_shelx_space_group_comment
;
The symmetry employed for this shelxl refinement is uniquely defined
by the following loop, which should always be used as a source of
symmetry information in preference to the above space-group names.
They are only intended as comments.
;
_shelx_estimated_absorpt_t_max 0.936
_shelx_estimated_absorpt_t_min 0.920
_olex2_refinement_description
;
1. Fixed Uiso
 At 1.2 times of:
  All C(H) groups
 At 1.5 times of:
  All C(H,H,H) groups, All O(H) groups
2. Others
 Fixed Sof: H7A(0.5) H7B(0.5) H7C(0.5) H8A(0.5) H8B(0.5) H8C(0.5)
3.a Aromatic/amide H refined with riding coordinates:
 C3(H3), C5(H5)
3.b Idealised Me refined as rotating group:
 C7(H7A,H7B,H7C), C8(H8A,H8B,H8C)
3.c Idealised tetrahedral OH refined as rotating group:
 O1(H1)
;
_olex2_submission_special_instructions 'No special instructions were received'

loop_
_space_group_symop_operation_xyz
'x, y, z'
'-x, y+1/2, -z'
'-x, -y, -z'
'x, -y-1/2, z'

loop_
_atom_site_label
_atom_site_type_symbol
_atom_site_fract_x
_atom_site_fract_y
_atom_site_fract_z
_atom_site_U_iso_or_equiv
_atom_site_adp_type
_atom_site_occupancy
_atom_site_site_symmetry_order
_atom_site_calc_flag
_atom_site_refinement_flags_posn
_atom_site_refinement_flags_adp
_atom_site_refinement_flags_occupancy
_atom_site_disorder_assembly
_atom_site_disorder_group
P1 P 0.49965(5) 0.250000 0.87060(5) 0.01108(14) Uani 1 2 d S T P . .
O1 O 0.61607(10) 0.42112(12) 0.84236(10) 0.0147(2) Uani 1 1 d . . . . .
H1 H 0.577839 0.520795 0.878403 0.022 Uiso 1 1 calc GR . . . .
O2 O 0.45437(15) 0.250000 1.03803(14) 0.0140(3) Uani 1 2 d S T P . .
C1 C 0.3167(2) 0.250000 0.71545(19) 0.0115(3) Uani 1 2 d S T P . .
C2 C 0.3470(2) 0.250000 0.5531(2) 0.0124(3) Uani 1 2 d S T P . .
C3 C 0.2081(2) 0.250000 0.4292(2) 0.0141(3) Uani 1 2 d S T P . .
H3 H 0.228314 0.250000 0.320680 0.017 Uiso 1 2 calc RS T P . .
C4 C 0.0411(2) 0.250000 0.4590(2) 0.0142(3) Uani 1 2 d S T P . .
C5 C 0.0139(2) 0.250000 0.6186(2) 0.0145(3) Uani 1 2 d S T P . .
H5 H -0.099728 0.250000 0.640196 0.017 Uiso 1 2 calc RS T P . .
C6 C 0.1470(2) 0.250000 0.7480(2) 0.0131(3) Uani 1 2 d S T P . .
C7 C 0.5225(2) 0.250000 0.5054(2) 0.0143(3) Uani 1 2 d S T P . .
H7A H 0.513162 0.225501 0.389508 0.021 Uiso 0.5 1 calc GR . . A -1
H7B H 0.591879 0.150607 0.565316 0.021 Uiso 0.5 1 calc GR . . A -1
H7C H 0.576313 0.373892 0.530552 0.021 Uiso 0.5 1 calc GR . . A -1
C8 C -0.1064(2) 0.250000 0.3228(2) 0.0184(4) Uani 1 2 d S T P . .
H8A H -0.189105 0.346744 0.343064 0.028 Uiso 0.5 1 calc GR . . B -1
H8B H -0.161008 0.124851 0.315444 0.028 Uiso 0.5 1 calc GR . . B -1
H8C H -0.065312 0.278404 0.221372 0.028 Uiso 0.5 1 calc GR . . B -1
C9 C 0.0964(2) 0.250000 0.9146(2) 0.0187(4) Uani 1 2 d S T P . .
H9A H 0.138(2) 0.136(2) 0.9760(19) 0.024(4) Uiso 1 1 d . . . . .
H9B H -0.028(3) 0.250000 0.900(3) 0.019(5) Uiso 1 2 d S T P . .

loop_
_atom_site_aniso_label
_atom_site_aniso_U_11
_atom_site_aniso_U_22
_atom_site_aniso_U_33
_atom_site_aniso_U_23
_atom_site_aniso_U_13
_atom_site_aniso_U_12
P1 0.0095(2) 0.0096(2) 0.0143(2) 0.000 0.00250(15) 0.000
O1 0.0137(4) 0.0118(4) 0.0195(4) -0.0021(3) 0.0051(3) -0.0023(3)
O2 0.0152(6) 0.0120(6) 0.0151(6) 0.000 0.0032(4) 0.000
C1 0.0104(7) 0.0085(7) 0.0156(7) 0.000 0.0026(6) 0.000
C2 0.0113(7) 0.0093(7) 0.0170(8) 0.000 0.0036(6) 0.000
C3 0.0146(8) 0.0128(8) 0.0153(7) 0.000 0.0040(6) 0.000
C4 0.0126(8) 0.0108(8) 0.0189(8) 0.000 0.0016(6) 0.000
C5 0.0098(7) 0.0140(8) 0.0203(8) 0.000 0.0039(6) 0.000
C6 0.0124(7) 0.0102(7) 0.0175(8) 0.000 0.0046(6) 0.000
C7 0.0117(8) 0.0151(8) 0.0172(7) 0.000 0.0054(6) 0.000
C8 0.0138(8) 0.0208(9) 0.0196(8) 0.000 -0.0004(6) 0.000
C9 0.0120(8) 0.0272(10) 0.0180(8) 0.000 0.0060(6) 0.000

loop_
_atom_type_symbol
_atom_type_description
_atom_type_scat_dispersion_real
_atom_type_scat_dispersion_imag
_atom_type_scat_source
C C 0.0033 0.0016 'International Tables Vol C Tables 4.2.6.8 and 6.1.1.4'
H H 0.0000 0.0000 'International Tables Vol C Tables 4.2.6.8 and 6.1.1.4'
O O 0.0106 0.0060 'International Tables Vol C Tables 4.2.6.8 and 6.1.1.4'
P P 0.1023 0.0942 'International Tables Vol C Tables 4.2.6.8 and 6.1.1.4'

loop_
_geom_angle_atom_site_label_1
_geom_angle_atom_site_label_2
_geom_angle_atom_site_label_3
_geom_angle
_geom_angle_site_symmetry_1
_geom_angle_site_symmetry_3
O1 P1 O1 101.09(7) . 4_565
O1 P1 C1 108.84(5) 4_565 .
O1 P1 C1 108.84(5) . .
O2 P1 O1 112.12(4) . 4_565
O2 P1 O1 112.12(4) . .
O2 P1 C1 113.11(7) . .
C2 C1 P1 117.14(12) . .
C6 C1 P1 123.24(12) . .
C6 C1 C2 119.63(14) . .
C1 C2 C7 123.82(14) . .
C3 C2 C1 118.83(14) . .
C3 C2 C7 117.34(15) . .
C4 C3 C2 122.28(15) . .
C3 C4 C5 118.07(15) . .
C3 C4 C8 121.17(15) . .
C5 C4 C8 120.76(15) . .
C4 C5 C6 122.55(16) . .
C1 C6 C9 125.19(15) . .
C5 C6 C1 118.63(15) . .
C5 C6 C9 116.18(15) . .

loop_
_geom_bond_atom_site_label_1
_geom_bond_atom_site_label_2
_geom_bond_distance
_geom_bond_site_symmetry_2
P1 O1 1.5604(9) .
P1 O1 1.5604(8) 4_565
P1 O2 1.5051(12) .
P1 C1 1.7955(16) .
C1 C2 1.421(2) .
C1 C6 1.419(2) .
C2 C3 1.395(2) .
C2 C7 1.512(2) .
C3 C4 1.390(2) .
C4 C5 1.391(2) .
C4 C8 1.505(2) .
C5 C6 1.394(2) .
C6 C9 1.515(2) .
